data_1574615
loop_
_publ_author_name
'Frey, Nathan C.'
'Sarkar, Samir Kumar'
'Dickie, Diane A.'
'Molino, Andrew'
'Gilliard, Robert J.'

_publ_section_title
;
 Borinine-FLP ring expansion: isolation of eight-membered B--P rings
 bridged by \m2 chalcogenide and chloronium ions
;
_journal_issue 24
_journal_name_full 'Chemical Science'
_journal_page_first 10857
_journal_page_last 10866
_journal_paper_doi 10.1039/D5SC02000J
_journal_volume 16
_journal_year 2025
_chemical_formula_sum 'C138 H97 B4 Cl2 F13 N2 O8 P4 S4'
_chemical_formula_weight 2524.43
_space_group_crystal_system triclinic
_space_group_IT_number 2
_space_group_name_Hall '-P 1'
_space_group_name_H-M_alt 'P -1'
_atom_sites_solution_hydrogens geom
_atom_sites_solution_primary dual
_audit_update_record
;
2024-07-06 deposited with the CCDC.	2025-05-12 downloaded from the CCDC.
;
_cell_angle_alpha 74.7920(10)
_cell_angle_beta 71.2440(10)
_cell_angle_gamma 63.3670(10)
_cell_formula_units_Z 1
_cell_length_a 12.9579(4)
_cell_length_b 14.3772(5)
_cell_length_c 18.4440(7)
_cell_measurement_reflns_used 9841
_cell_measurement_temperature 100.(2)
_cell_measurement_theta_max 30.4384
_cell_measurement_theta_min 2.6095
_cell_volume 2879.91(18)
_computing_cell_refinement 'SAINT V8.40B (Bruker AXS LLC, 2019)'
_computing_data_collection 'Bruker Instrument Service vV6.2.15'
_computing_data_reduction 'SAINT V8.40B (Bruker AXS LLC, 2019)'
_computing_molecular_graphics 'shelXle (C.B. Huebschle, rev 1365)'
_computing_structure_refinement 'SHELXL-2019/1 (Sheldrick, 2019)'
_computing_structure_solution 'XT  (Sheldrick, 2015)'
_diffrn_ambient_temperature 100.(2)
_diffrn_detector_area_resol_mean 7.3910
_diffrn_measured_fraction_theta_full 0.998
_diffrn_measured_fraction_theta_max 0.998
_diffrn_measurement_device 'Kappa four-circle diffractometer'
_diffrn_measurement_device_type 'Bruker D8 Venture'
_diffrn_measurement_method '\f and \w scans'
_diffrn_radiation_monochromator 'HELIOS double bounce multilayer mirror'
_diffrn_radiation_type 'Mo K\a'
_diffrn_radiation_wavelength 0.71073
_diffrn_reflns_av_R_equivalents 0.0482
_diffrn_reflns_av_unetI/netI 0.0368
_diffrn_reflns_limit_h_max 17
_diffrn_reflns_limit_h_min -18
_diffrn_reflns_limit_k_max 16
_diffrn_reflns_limit_k_min -20
_diffrn_reflns_limit_l_max 26
_diffrn_reflns_limit_l_min -26
_diffrn_reflns_number 102919
_diffrn_reflns_theta_full 25.24
_diffrn_reflns_theta_max 30.50
_diffrn_reflns_theta_min 2.12
_diffrn_source 'micro-focus sealed X-ray tube'
_diffrn_source_current 1.4
_diffrn_source_power 0.07
_diffrn_source_type 'Incoatec I\mS 3.0'
_diffrn_source_voltage 50
_exptl_absorpt_coefficient_mu 0.270
_exptl_absorpt_correction_T_max 0.97
_exptl_absorpt_correction_T_min 0.94
_exptl_absorpt_correction_type multi-scan
_exptl_absorpt_process_details
;
Krause, L., Herbst-Irmer, R., Sheldrick, G. M., Stalke, D. (2015).
"Comparison of silver and molybdenum microfocus X-ray sources for
single-crystal structure determination"
J. Appl. Cryst. 48, 3-10.
doi:10.1107/S1600576714022985
;
_exptl_crystal_colour yellow
_exptl_crystal_density_diffrn 1.456
_exptl_crystal_density_method 'not measured'
_exptl_crystal_description block
_exptl_crystal_F_000 1298
_exptl_crystal_size_max 0.184
_exptl_crystal_size_mid 0.119
_exptl_crystal_size_min 0.096
_refine_diff_density_max 1.172
_refine_diff_density_min -0.608
_refine_ls_extinction_method none
_refine_ls_goodness_of_fit_ref 1.045
_refine_ls_hydrogen_treatment constr
_refine_ls_matrix_type full
_refine_ls_number_parameters 943
_refine_ls_number_reflns 17551
_refine_ls_number_restraints 36
_refine_ls_restrained_S_all 1.044
_refine_ls_R_factor_all 0.0656
_refine_ls_R_factor_gt 0.0516
_refine_ls_shift/su_max 0.001
_refine_ls_shift/su_mean 0.000
_refine_ls_structure_factor_coef Fsqd
_refine_ls_weighting_details 'w=1/[\s^2^(Fo^2^)+(0.0751P)^2^+1.8060P] where P=(Fo^2^+2Fc^2^)/3'
_refine_ls_weighting_scheme calc
_refine_ls_wR_factor_gt 0.1344
_refine_ls_wR_factor_ref 0.1452
_reflns_Friedel_coverage 0.000
_reflns_number_gt 14057
_reflns_number_total 17551
_reflns_threshold_expression 'I > 2\s(I)'
_cod_data_source_file d5sc02000j2.cif
_cod_data_source_block 8
_cod_depositor_comments
;
The following automatic conversions were performed:

data item '_exptl_absorpt_correction_type' value 'Multi-Scan' was
changed to 'multi-scan' in accordance with the
/home/data/users/saulius/crontab/automatic-downloads/rss-feeds/RSC/lib/dictionaries/cif_core.dic
dictionary named 'cif_core.dic' version 2.4.2 last updated on
2011-04-26.

Automatic conversion script
Id: cif_fix_values 8170 2020-07-09 18:12:32Z antanas 

 Adding full bibliography for 1574608--1574615.cif.
;
_cod_database_code 1574615

loop_
_space_group_symop_operation_xyz
'x, y, z'
'-x, -y, -z'

loop_
_atom_site_type_symbol
_atom_site_label
_atom_site_fract_x
_atom_site_fract_y
_atom_site_fract_z
_atom_site_U_iso_or_equiv
_atom_site_adp_type
_atom_site_calc_flag
_atom_site_refinement_flags_adp
_atom_site_refinement_flags_occupancy
_atom_site_refinement_flags_posn
_atom_site_occupancy
_atom_site_disorder_assembly
_atom_site_disorder_group
B B1 0.26678(15) 0.27147(13) 0.85833(10) 0.0173(3) Uani d . . . 1 . .
B B2 0.12251(14) 0.41387(13) 0.74163(10) 0.0166(3) Uani d . . . 1 . .
Cl Cl1 0.14704(3) 0.41414(3) 0.84074(2) 0.01879(8) Uani d . . . 1 . .
P P1 0.28069(3) 0.41387(3) 0.68003(2) 0.01462(8) Uani d . . . 1 . .
P P2 0.15919(3) 0.19819(3) 0.87748(2) 0.01569(8) Uani d . . . 1 . .
C C1 0.30157(14) 0.26874(12) 0.93441(9) 0.0199(3) Uani d . . . 1 . .
C C2 0.22524(17) 0.33365(14) 0.99113(10) 0.0263(3) Uani d . . . 1 . .
H H2 0.146883 0.379545 0.986122 0.032000 Uiso calc U . R 1 . .
C C3 0.2619(2) 0.33222(15) 1.05466(11) 0.0332(4) Uani d . . . 1 . .
H H3 0.208725 0.376560 1.092656 0.040000 Uiso calc U . R 1 . .
C C4 0.3758(2) 0.26625(16) 1.06237(11) 0.0343(4) Uani d . . . 1 . .
H H4 0.401238 0.265682 1.105434 0.041000 Uiso calc U . R 1 . .
C C5 0.45242(18) 0.20131(15) 1.00768(11) 0.0286(4) Uani d . . . 1 . .
H H5 0.530782 0.156385 1.013196 0.034000 Uiso calc U . R 1 . .
C C6 0.41636(15) 0.20060(13) 0.94398(9) 0.0205(3) Uani d . . . 1 . .
C C7 0.49694(13) 0.12763(12) 0.88718(9) 0.0188(3) Uani d . . . 1 . .
C C8 0.58858(14) 0.03312(13) 0.90800(10) 0.0244(3) Uani d . . . 1 . .
H H8 0.600455 0.017617 0.958764 0.029000 Uiso calc U . R 1 . .
C C9 0.66152(14) -0.03749(13) 0.85644(11) 0.0274(4) Uani d . . . 1 . .
H H9 0.721877 -0.101474 0.872118 0.033000 Uiso calc U . R 1 . .
C C10 0.64693(14) -0.01528(13) 0.78169(11) 0.0249(3) Uani d . . . 1 . .
H H10 0.697419 -0.063669 0.745922 0.030000 Uiso calc U . R 1 . .
C C11 0.55829(13) 0.07792(12) 0.75950(10) 0.0193(3) Uani d . . . 1 . .
H H11 0.548737 0.093031 0.708164 0.023000 Uiso calc U . R 1 . .
C C12 0.48255(13) 0.15023(11) 0.81114(9) 0.0161(3) Uani d . . . 1 . .
C C13 0.38171(12) 0.24651(11) 0.78752(8) 0.0149(3) Uani d . . . 1 . .
C C14 0.40107(12) 0.30376(11) 0.71716(8) 0.0147(3) Uani d . . . 1 . .
C C15 0.52412(12) 0.28622(11) 0.66799(8) 0.0154(3) Uani d . . . 1 . .
C C16 0.60342(13) 0.29868(12) 0.69755(9) 0.0193(3) Uani d . . . 1 . .
H H16 0.577330 0.321294 0.746750 0.023000 Uiso calc U . R 1 . .
C C17 0.71992(14) 0.27832(13) 0.65567(11) 0.0245(3) Uani d . . . 1 . .
H H17 0.772712 0.287706 0.676068 0.029000 Uiso calc U . R 1 . .
C C18 0.75902(14) 0.24432(14) 0.58415(11) 0.0271(4) Uani d . . . 1 . .
H H18 0.838690 0.230086 0.555585 0.033000 Uiso calc U . R 1 . .
C C19 0.68154(14) 0.23111(14) 0.55437(10) 0.0246(3) Uani d . . . 1 . .
H H19 0.708544 0.207242 0.505558 0.030000 Uiso calc U . R 1 . .
C C20 0.56480(13) 0.25262(12) 0.59555(9) 0.0189(3) Uani d . . . 1 . .
H H20 0.512064 0.244434 0.574318 0.023000 Uiso calc U . R 1 . .
C C21 0.31267(12) 0.41017(12) 0.57801(8) 0.0163(3) Uani d . . . 1 . .
C C22 0.36338(14) 0.47475(12) 0.52235(9) 0.0199(3) Uani d . . . 1 . .
H H22 0.373037 0.528177 0.537363 0.024000 Uiso calc U . R 1 . .
C C23 0.39951(15) 0.46042(14) 0.44513(9) 0.0234(3) Uani d . . . 1 . .
H H23 0.433372 0.504555 0.407309 0.028000 Uiso calc U . R 1 . .
C C24 0.38646(15) 0.38213(15) 0.42291(10) 0.0252(3) Uani d . . . 1 . .
H H24 0.411901 0.372439 0.370039 0.030000 Uiso calc U . R 1 . .
C C25 0.33612(15) 0.31764(14) 0.47799(10) 0.0233(3) Uani d . . . 1 . .
H H25 0.326907 0.264172 0.462699 0.028000 Uiso calc U . R 1 . .
C C26 0.29954(13) 0.33154(12) 0.55498(9) 0.0193(3) Uani d . . . 1 . .
H H26 0.265286 0.287428 0.592474 0.023000 Uiso calc U . R 1 . .
C C27 0.28716(14) 0.53328(12) 0.68935(9) 0.0193(3) Uani d . . . 1 . .
C C28 0.35178(14) 0.53081(13) 0.73808(10) 0.0222(3) Uani d . . . 1 . .
H H28 0.393905 0.465898 0.765785 0.027000 Uiso calc U . R 1 . .
C C29 0.35465(17) 0.62296(15) 0.74617(11) 0.0295(4) Uani d . . . 1 . .
H H29 0.399813 0.620715 0.778718 0.035000 Uiso calc U . R 1 . .
C C30 0.2919(2) 0.71807(15) 0.70693(12) 0.0348(4) Uani d . . . 1 . .
H H30 0.294402 0.780869 0.712354 0.042000 Uiso calc U . R 1 . .
C C31 0.22555(19) 0.72176(14) 0.65990(11) 0.0339(4) Uani d . . . 1 . .
H H31 0.181527 0.787331 0.633786 0.041000 Uiso calc U . R 1 . .
C C32 0.22285(16) 0.62965(13) 0.65053(10) 0.0256(3) Uani d . . . 1 . .
H H32 0.177503 0.632467 0.617896 0.031000 Uiso calc U . R 1 . .
C C33 0.01371(13) 0.52299(12) 0.72703(9) 0.0190(3) Uani d . . . 1 . .
C C34 -0.01505(15) 0.61265(13) 0.75870(10) 0.0252(3) Uani d . . . 1 . .
H H34 0.033595 0.610263 0.788805 0.030000 Uiso calc U . R 1 . .
C C35 -0.11318(17) 0.70510(15) 0.74713(12) 0.0324(4) Uani d . . . 1 . .
H H35 -0.130374 0.765126 0.768658 0.039000 Uiso calc U . R 1 . .
C C36 -0.18525(18) 0.70917(15) 0.70431(13) 0.0357(4) Uani d . . . 1 . .
H H36 -0.252532 0.771943 0.696491 0.043000 Uiso calc U . R 1 . .
C C37 -0.15940(16) 0.62153(14) 0.67268(11) 0.0295(4) Uani d . . . 1 . .
H H37 -0.210051 0.624595 0.643816 0.035000 Uiso calc U . R 1 . .
C C38 -0.05984(14) 0.52852(13) 0.68255(9) 0.0208(3) Uani d . . . 1 . .
C C39 -0.02984(13) 0.43727(12) 0.64535(9) 0.0188(3) Uani d . . . 1 . .
C C40 -0.07050(14) 0.45111(13) 0.57999(10) 0.0231(3) Uani d . . . 1 . .
H H40 -0.121912 0.519202 0.561702 0.028000 Uiso calc U . R 1 . .
C C41 -0.03757(16) 0.36805(15) 0.54153(10) 0.0263(3) Uani d . . . 1 . .
H H41 -0.066339 0.379129 0.497339 0.032000 Uiso calc U . R 1 . .
C C42 0.03787(16) 0.26807(14) 0.56768(11) 0.0252(3) Uani d . . . 1 . .
H H42 0.062868 0.210928 0.540573 0.030000 Uiso calc U . R 1 . .
C C43 0.07623(14) 0.25244(13) 0.63338(10) 0.0212(3) Uani d . . . 1 . .
H H43 0.126336 0.183722 0.651680 0.025000 Uiso calc U . R 1 . .
C C44 0.04299(13) 0.33542(12) 0.67354(9) 0.0175(3) Uani d . . . 1 . .
C C45 0.09114(12) 0.31780(12) 0.74182(9) 0.0166(3) Uani d . . . 1 . .
C C46 0.08995(13) 0.23424(12) 0.79720(9) 0.0186(3) Uani d . . . 1 . .
C C47 0.02526(15) 0.16787(14) 0.80073(10) 0.0259(4) Uani d . . . 1 . .
C C48 0.0847(2) 0.06651(16) 0.78122(13) 0.0357(5) Uani d . . . 1 . .
H H48 0.169015 0.037037 0.765999 0.043000 Uiso calc U . R 1 . .
C C49 0.0223(3) 0.0076(2) 0.78368(17) 0.0532(7) Uani d . . . 1 . .
H H49 0.064130 -0.060897 0.769160 0.064000 Uiso calc U . R 1 . .
C C50 -0.0993(3) 0.0484(3) 0.80702(17) 0.0613(9) Uani d . . . 1 . .
H H50 -0.141746 0.008009 0.808910 0.074000 Uiso calc U . R 1 . .
C C51 -0.1596(2) 0.1475(3) 0.82761(14) 0.0566(8) Uani d . . . 1 . .
H H51 -0.243848 0.175181 0.844090 0.068000 Uiso calc U . R 1 . .
C C52 -0.09832(17) 0.2089(2) 0.82465(12) 0.0379(5) Uani d . . . 1 . .
H H52 -0.140869 0.277570 0.838840 0.046000 Uiso calc U . R 1 . .
C C53 0.04515(14) 0.24314(13) 0.96242(9) 0.0212(3) Uani d . . . 1 . .
C C54 -0.06070(15) 0.32993(14) 0.95491(12) 0.0278(4) Uani d . . . 1 . .
H H54 -0.076976 0.359468 0.905280 0.033000 Uiso calc U . R 1 . .
C C55 -0.14194(18) 0.37286(17) 1.02003(14) 0.0400(5) Uani d . . . 1 . .
H H55 -0.214204 0.431536 1.015177 0.048000 Uiso calc U . R 1 . .
C C56 -0.1172(2) 0.32972(18) 1.09230(14) 0.0455(6) Uani d . . . 1 . .
H H56 -0.172201 0.359825 1.136791 0.055000 Uiso calc U . R 1 . .
C C57 -0.0133(2) 0.24341(17) 1.10002(12) 0.0391(5) Uani d . . . 1 . .
H H57 0.002196 0.213814 1.149843 0.047000 Uiso calc U . R 1 . .
C C58 0.06851(17) 0.19976(14) 1.03552(10) 0.0276(4) Uani d . . . 1 . .
H H58 0.140157 0.140605 1.040961 0.033000 Uiso calc U . R 1 . .
C C59 0.22288(14) 0.05624(12) 0.89486(9) 0.0198(3) Uani d . . . 1 . .
C C60 0.1624(2) -0.00054(15) 0.95020(11) 0.0337(4) Uani d . . . 1 . .
H H60 0.089879 0.035199 0.984481 0.040000 Uiso calc U . R 1 . .
C C61 0.2079(2) -0.10905(16) 0.95535(13) 0.0416(5) Uani d . . . 1 . .
H H61 0.167396 -0.147461 0.994116 0.050000 Uiso calc U . R 1 . .
C C62 0.3114(2) -0.16149(16) 0.90460(16) 0.0446(6) Uani d . . . 1 . .
H H62 0.341126 -0.235634 0.907544 0.053000 Uiso calc U . R 1 . .
C C63 0.37134(18) -0.10605(17) 0.84967(17) 0.0454(6) Uani d . . . 1 . .
H H63 0.442923 -0.142156 0.814847 0.054000 Uiso calc U . R 1 . .
C C64 0.32782(15) 0.00256(15) 0.84480(13) 0.0307(4) Uani d . . . 1 . .
H H64 0.370201 0.040166 0.806978 0.037000 Uiso calc U . R 1 . .
S S3 0.46556(10) 0.01492(9) 0.60010(6) 0.0331(2) Uani d . P . 0.5 A -1
S S4 0.61141(9) 0.02028(8) 0.44998(8) 0.0325(2) Uani d . P . 0.5 A -1
F F7 0.3015(4) -0.0564(3) 0.6552(2) 0.0846(14) Uani d . P . 0.5 A -1
F F8 0.2838(3) 0.0476(3) 0.5498(2) 0.0607(9) Uani d . P . 0.5 A -1
F F9 0.4149(3) -0.1128(2) 0.5492(2) 0.0613(9) Uani d . P . 0.5 A -1
F F10 0.4788(5) 0.1460(6) 0.3530(3) 0.111(2) Uani d . P . 0.5 A -1
F F11 0.6075(5) -0.0053(6) 0.3188(3) 0.126(2) Uani d . P . 0.5 A -1
F F12 0.4472(6) 0.0056(8) 0.4054(3) 0.146(3) Uani d . P . 0.5 A -1
O O5 0.3895(3) 0.0934(2) 0.64867(18) 0.0384(7) Uani d . P . 0.5 A -1
O O6 0.5557(5) -0.0760(4) 0.6277(3) 0.0607(13) Uani d . P . 0.5 A -1
O O7 0.6783(4) 0.0814(3) 0.4155(2) 0.0583(10) Uani d . P . 0.5 A -1
O O8 0.6701(4) -0.0909(3) 0.4644(3) 0.0851(18) Uani d . P . 0.5 A -1
N N2 0.5064(3) 0.0725(2) 0.5179(2) 0.0315(7) Uani d . P . 0.5 A -1
C C67 0.3606(6) -0.0311(4) 0.5906(4) 0.0524(15) Uani d . P . 0.5 A -1
C C68 0.5276(9) 0.0471(9) 0.3795(5) 0.078(2) Uani d . P . 0.5 A -1
S S1 0.5405(2) 0.43368(18) 0.92993(16) 0.0308(4) Uani d . P . 0.5 B -1
S S2 0.4806(2) 0.53978(18) 1.05612(15) 0.0337(4) Uani d . P . 0.5 B -1
F F1 0.6632(3) 0.4544(3) 0.8069(2) 0.0404(8) Uani d . P . 0.5 B -1
F F2 0.7053(3) 0.5096(3) 0.8872(2) 0.0371(7) Uani d . P . 0.5 B -1
F F3 0.5579(9) 0.6093(8) 0.8411(6) 0.067(3) Uani d . P . 0.5 B -1
F F4 0.2727(3) 0.5189(3) 1.1412(2) 0.0397(7) Uani d . P . 0.5 B -1
F F5 0.4411(5) 0.3898(5) 1.1576(4) 0.0249(11) Uani d . P . 0.5 B -1
F F6 0.3695(3) 0.5225(3) 1.2155(2) 0.0370(7) Uani d . P . 0.5 B -1
O O1 0.6140(3) 0.3261(2) 0.9185(2) 0.0456(8) Uani d . P . 0.5 B -1
O O2 0.4457(6) 0.4524(5) 0.9033(4) 0.0449(14) Uani d . P . 0.5 B -1
O O3 0.4001(3) 0.6331(2) 1.02114(19) 0.0419(7) Uani d . P . 0.5 B -1
O O4 0.5772(6) 0.5192(5) 1.0794(5) 0.0407(14) Uani d . P . 0.5 B -1
N N1 0.5613(3) 0.4470(3) 1.0068(2) 0.0372(8) Uani d . P . 0.5 B -1
C C65 0.6189(12) 0.5074(12) 0.8601(10) 0.052(4) Uani d . P . 0.5 B -1
C C66 0.3825(7) 0.4911(8) 1.1433(7) 0.026(3) Uani d . P . 0.5 B -1
F F13 1.0767(5) 0.0542(4) 0.3555(3) 0.0931(15) Uani d . P . 0.5 C -1
C C70 1.0325(11) 0.0266(8) 0.4305(8) 0.056(3) Uani d U P G 0.5 C -1
C C71 0.9365(11) -0.0025(9) 0.4553(10) 0.065(4) Uani d U P G 0.5 C -1
H H71 0.900250 -0.004277 0.418663 0.078000 Uiso calc U P R 0.5 C -1
C C72 0.8936(13) -0.0291(10) 0.5338(10) 0.092(6) Uani d U P G 0.5 C -1
H H72 0.828001 -0.049022 0.550738 0.111000 Uiso calc U P R 0.5 C -1
C C73 0.9467(15) -0.0266(10) 0.5874(9) 0.097(6) Uani d U P G 0.5 C -1
H H73 0.917348 -0.044750 0.641040 0.117000 Uiso calc U P R 0.5 C -1
C C74 1.0427(15) 0.0025(9) 0.5626(8) 0.072(4) Uani d U P G 0.5 C -1
H H74 1.078944 0.004267 0.599267 0.087000 Uiso calc U P R 0.5 C -1
C C75 1.0856(12) 0.0291(8) 0.4842(8) 0.056(2) Uani d U P G 0.5 C -1
H H75 1.151195 0.049013 0.467193 0.067000 Uiso calc U P R 0.5 C -1

loop_
_atom_site_aniso_label
_atom_site_aniso_U_11
_atom_site_aniso_U_22
_atom_site_aniso_U_33
_atom_site_aniso_U_12
_atom_site_aniso_U_13
_atom_site_aniso_U_23
B1 0.0148(7) 0.0144(7) 0.0171(7) -0.0042(6) -0.0023(6) 0.0016(6)
B2 0.0134(7) 0.0170(7) 0.0143(7) -0.0038(6) -0.0016(5) -0.0005(6)
Cl1 0.01744(16) 0.01685(16) 0.01638(16) -0.00450(12) -0.00229(12) 0.00026(12)
P1 0.01256(16) 0.01275(16) 0.01359(17) -0.00366(12) -0.00188(12) 0.00195(12)
P2 0.01318(16) 0.01496(17) 0.01317(17) -0.00415(13) -0.00150(13) 0.00242(13)
C1 0.0225(7) 0.0194(7) 0.0163(7) -0.0107(6) -0.0015(6) 0.0002(5)
C2 0.0315(9) 0.0236(8) 0.0198(8) -0.0111(7) -0.0017(6) -0.0020(6)
C3 0.0532(12) 0.0281(9) 0.0189(8) -0.0197(9) -0.0042(8) -0.0031(7)
C4 0.0571(13) 0.0307(9) 0.0235(9) -0.0230(9) -0.0176(9) 0.0031(7)
C5 0.0394(10) 0.0272(8) 0.0251(9) -0.0177(7) -0.0156(7) 0.0056(7)
C6 0.0257(7) 0.0205(7) 0.0167(7) -0.0133(6) -0.0062(6) 0.0044(5)
C7 0.0176(6) 0.0191(7) 0.0196(7) -0.0099(5) -0.0061(5) 0.0043(5)
C8 0.0197(7) 0.0248(8) 0.0259(8) -0.0101(6) -0.0107(6) 0.0096(6)
C9 0.0162(7) 0.0203(7) 0.0367(10) -0.0048(6) -0.0083(7) 0.0080(7)
C10 0.0163(7) 0.0156(7) 0.0344(9) -0.0034(5) -0.0033(6) 0.0008(6)
C11 0.0145(6) 0.0162(7) 0.0227(7) -0.0052(5) -0.0024(5) 0.0001(5)
C12 0.0138(6) 0.0151(6) 0.0172(7) -0.0066(5) -0.0045(5) 0.0038(5)
C13 0.0132(6) 0.0137(6) 0.0158(6) -0.0045(5) -0.0035(5) -0.0005(5)
C14 0.0124(6) 0.0135(6) 0.0155(6) -0.0038(5) -0.0031(5) -0.0003(5)
C15 0.0128(6) 0.0142(6) 0.0152(6) -0.0048(5) -0.0025(5) 0.0022(5)
C16 0.0172(6) 0.0174(7) 0.0214(7) -0.0070(5) -0.0051(6) 0.0011(5)
C17 0.0168(7) 0.0226(8) 0.0335(9) -0.0094(6) -0.0076(6) 0.0019(6)
C18 0.0141(7) 0.0261(8) 0.0311(9) -0.0073(6) 0.0012(6) 0.0026(7)
C19 0.0180(7) 0.0258(8) 0.0190(7) -0.0034(6) 0.0006(6) -0.0015(6)
C20 0.0143(6) 0.0203(7) 0.0170(7) -0.0035(5) -0.0036(5) -0.0008(5)
C21 0.0122(6) 0.0176(6) 0.0136(6) -0.0038(5) -0.0028(5) 0.0020(5)
C22 0.0192(7) 0.0186(7) 0.0172(7) -0.0074(5) -0.0032(5) 0.0032(5)
C23 0.0230(7) 0.0268(8) 0.0151(7) -0.0108(6) -0.0029(6) 0.0050(6)
C24 0.0231(7) 0.0339(9) 0.0152(7) -0.0097(7) -0.0059(6) 0.0004(6)
C25 0.0215(7) 0.0286(8) 0.0221(8) -0.0100(6) -0.0082(6) -0.0032(6)
C26 0.0158(6) 0.0209(7) 0.0201(7) -0.0079(5) -0.0060(5) 0.0020(6)
C27 0.0189(7) 0.0149(6) 0.0171(7) -0.0054(5) 0.0016(5) -0.0012(5)
C28 0.0205(7) 0.0210(7) 0.0209(7) -0.0072(6) 0.0006(6) -0.0050(6)
C29 0.0328(9) 0.0290(9) 0.0278(9) -0.0153(7) 0.0011(7) -0.0103(7)
C30 0.0469(11) 0.0233(8) 0.0302(10) -0.0170(8) 0.0051(8) -0.0097(7)
C31 0.0436(11) 0.0154(7) 0.0270(9) -0.0059(7) 0.0009(8) -0.0004(6)
C32 0.0278(8) 0.0178(7) 0.0206(8) -0.0050(6) -0.0014(6) 0.0009(6)
C33 0.0145(6) 0.0180(7) 0.0166(7) -0.0025(5) -0.0008(5) -0.0009(5)
C34 0.0220(7) 0.0221(8) 0.0235(8) -0.0015(6) -0.0043(6) -0.0050(6)
C35 0.0301(9) 0.0218(8) 0.0327(10) 0.0033(7) -0.0068(7) -0.0100(7)
C36 0.0285(9) 0.0237(9) 0.0398(11) 0.0064(7) -0.0121(8) -0.0067(8)
C37 0.0216(8) 0.0256(8) 0.0324(9) 0.0010(6) -0.0117(7) -0.0027(7)
C38 0.0166(6) 0.0202(7) 0.0181(7) -0.0034(5) -0.0033(5) 0.0012(6)
C39 0.0155(6) 0.0201(7) 0.0173(7) -0.0068(5) -0.0034(5) 0.0017(5)
C40 0.0202(7) 0.0235(8) 0.0224(8) -0.0076(6) -0.0087(6) 0.0044(6)
C41 0.0284(8) 0.0316(9) 0.0239(8) -0.0162(7) -0.0120(7) 0.0032(7)
C42 0.0269(8) 0.0256(8) 0.0282(9) -0.0149(7) -0.0079(7) -0.0022(6)
C43 0.0187(7) 0.0186(7) 0.0254(8) -0.0088(6) -0.0061(6) 0.0019(6)
C44 0.0131(6) 0.0186(7) 0.0176(7) -0.0067(5) -0.0037(5) 0.0030(5)
C45 0.0113(6) 0.0175(6) 0.0159(7) -0.0038(5) -0.0019(5) 0.0005(5)
C46 0.0126(6) 0.0202(7) 0.0190(7) -0.0055(5) -0.0040(5) 0.0024(5)
C47 0.0234(8) 0.0312(9) 0.0253(8) -0.0175(7) -0.0132(6) 0.0139(7)
C48 0.0418(11) 0.0291(9) 0.0479(12) -0.0217(8) -0.0288(9) 0.0129(8)
C49 0.0780(18) 0.0446(13) 0.0671(17) -0.0465(13) -0.0488(15) 0.0250(12)
C50 0.0792(19) 0.080(2) 0.0615(17) -0.0692(18) -0.0427(15) 0.0345(15)
C51 0.0400(12) 0.106(2) 0.0388(12) -0.0539(15) -0.0192(10) 0.0249(13)
C52 0.0252(9) 0.0615(14) 0.0275(9) -0.0247(9) -0.0107(7) 0.0125(9)
C53 0.0185(7) 0.0199(7) 0.0197(7) -0.0088(6) 0.0042(6) -0.0031(6)
C54 0.0183(7) 0.0225(8) 0.0342(9) -0.0072(6) 0.0036(7) -0.0050(7)
C55 0.0255(9) 0.0310(10) 0.0508(13) -0.0107(8) 0.0144(8) -0.0157(9)
C56 0.0475(12) 0.0423(12) 0.0384(12) -0.0263(10) 0.0263(10) -0.0226(10)
C57 0.0585(13) 0.0379(11) 0.0207(9) -0.0304(10) 0.0101(8) -0.0077(8)
C58 0.0369(9) 0.0234(8) 0.0188(8) -0.0155(7) 0.0020(7) -0.0013(6)
C59 0.0217(7) 0.0159(7) 0.0201(7) -0.0048(5) -0.0095(6) 0.0007(5)
C60 0.0502(12) 0.0232(8) 0.0223(9) -0.0169(8) -0.0015(8) 0.0006(7)
C61 0.0720(16) 0.0226(9) 0.0316(10) -0.0221(10) -0.0179(10) 0.0075(7)
C62 0.0522(13) 0.0185(8) 0.0671(16) -0.0034(8) -0.0355(12) -0.0055(9)
C63 0.0234(9) 0.0297(10) 0.0865(19) -0.0007(7) -0.0160(10) -0.0280(11)
C64 0.0182(7) 0.0285(9) 0.0495(12) -0.0077(6) -0.0065(7) -0.0167(8)
S3 0.0361(5) 0.0262(5) 0.0335(5) -0.0072(4) -0.0140(4) -0.0011(4)
S4 0.0239(4) 0.0236(4) 0.0458(7) -0.0093(3) -0.0025(4) -0.0057(4)
F7 0.105(3) 0.072(2) 0.077(3) -0.066(2) 0.037(2) -0.027(2)
F8 0.0304(14) 0.059(2) 0.094(3) -0.0050(14) -0.0186(16) -0.032(2)
F9 0.0521(18) 0.0477(17) 0.090(3) -0.0231(14) 0.0074(17) -0.0424(17)
F10 0.083(3) 0.171(6) 0.045(2) -0.007(4) -0.031(2) -0.022(3)
F11 0.119(4) 0.231(7) 0.071(3) -0.111(4) 0.052(3) -0.108(4)
F12 0.124(4) 0.339(11) 0.066(3) -0.173(6) 0.033(3) -0.093(5)
O5 0.0543(19) 0.0319(15) 0.0297(15) -0.0145(14) -0.0171(14) -0.0017(12)
O6 0.048(3) 0.050(2) 0.052(3) 0.012(2) -0.023(2) 0.0011(19)
O7 0.064(3) 0.070(3) 0.058(2) -0.053(2) -0.020(2) 0.020(2)
O8 0.064(3) 0.0296(19) 0.101(4) -0.0071(18) 0.040(3) -0.009(2)
N2 0.0367(17) 0.0241(15) 0.0335(17) -0.0079(13) -0.0133(14) -0.0049(12)
C67 0.066(4) 0.041(3) 0.039(3) -0.027(3) 0.020(3) -0.018(2)
C68 0.096(6) 0.107(7) 0.065(5) -0.071(6) 0.016(4) -0.055(5)
S1 0.0234(7) 0.0292(10) 0.0330(10) -0.0101(7) 0.0002(6) -0.0028(6)
S2 0.0361(11) 0.0350(11) 0.0302(10) -0.0188(9) -0.0058(7) 0.0011(7)
F1 0.043(2) 0.042(2) 0.035(2) -0.0149(16) -0.0042(13) -0.0131(15)
F2 0.0290(15) 0.0405(18) 0.043(2) -0.0146(13) -0.0088(14) -0.0063(13)
F3 0.069(5) 0.041(5) 0.087(7) -0.018(4) -0.023(5) -0.002(5)
F4 0.0238(14) 0.048(2) 0.043(2) -0.0140(13) -0.0074(13) -0.0003(14)
F5 0.019(2) 0.015(3) 0.037(3) -0.0073(19) -0.003(2) -0.003(2)
F6 0.044(2) 0.0365(18) 0.0319(19) -0.0191(15) -0.0036(12) -0.0076(13)
O1 0.0390(16) 0.0239(14) 0.053(2) -0.0089(12) 0.0085(14) -0.0028(13)
O2 0.046(4) 0.045(4) 0.049(4) -0.028(3) -0.020(3) 0.015(2)
O3 0.0442(17) 0.0267(14) 0.0447(18) -0.0073(12) -0.0159(14) 0.0052(13)
O4 0.0215(18) 0.040(3) 0.050(3) -0.0073(19) -0.0017(17) -0.0072(19)
N1 0.0248(15) 0.0322(17) 0.0369(19) -0.0039(12) -0.0037(13) 0.0049(14)
C65 0.053(7) 0.038(8) 0.058(8) -0.006(6) -0.023(5) -0.006(6)
C66 0.009(3) 0.021(5) 0.039(5) -0.009(3) -0.001(3) 0.009(4)
F13 0.087(3) 0.089(4) 0.120(4) -0.042(3) -0.015(3) -0.040(3)
C70 0.049(5) 0.029(4) 0.096(5) 0.002(3) -0.035(4) -0.028(4)
C71 0.050(5) 0.035(5) 0.129(9) 0.001(3) -0.055(7) -0.032(6)
C72 0.055(7) 0.037(5) 0.197(16) -0.003(4) -0.059(8) -0.028(7)
C73 0.057(7) 0.043(6) 0.186(17) -0.015(5) -0.046(10) 0.007(7)
C74 0.054(5) 0.022(4) 0.141(10) 0.002(3) -0.051(6) -0.009(4)
C75 0.042(4) 0.031(4) 0.104(6) 0.002(3) -0.041(5) -0.026(4)

loop_
_atom_type_symbol
_atom_type_description
_atom_type_scat_dispersion_real
_atom_type_scat_dispersion_imag
_atom_type_scat_source
C C 0.0033 0.0016 'International Tables Vol C Tables 4.2.6.8 and 6.1.1.4'
H H 0.0000 0.0000 'International Tables Vol C Tables 4.2.6.8 and 6.1.1.4'
B B 0.0013 0.0007 'International Tables Vol C Tables 4.2.6.8 and 6.1.1.4'
Cl Cl 0.1484 0.1585 'International Tables Vol C Tables 4.2.6.8 and 6.1.1.4'
F F 0.0171 0.0103 'International Tables Vol C Tables 4.2.6.8 and 6.1.1.4'
N N 0.0061 0.0033 'International Tables Vol C Tables 4.2.6.8 and 6.1.1.4'
O O 0.0106 0.0060 'International Tables Vol C Tables 4.2.6.8 and 6.1.1.4'
P P 0.1023 0.0942 'International Tables Vol C Tables 4.2.6.8 and 6.1.1.4'
S S 0.1246 0.1234 'International Tables Vol C Tables 4.2.6.8 and 6.1.1.4'

loop_
_geom_angle_atom_site_label_1
_geom_angle_atom_site_label_2
_geom_angle_atom_site_label_3
_geom_angle_site_symmetry_1
_geom_angle_site_symmetry_3
_geom_angle
_geom_angle_publ_flag
C1 B1 C13 . . 110.21(13) ?
C1 B1 Cl1 . . 104.52(11) ?
C13 B1 Cl1 . . 112.07(10) ?
C1 B1 P2 . . 113.14(11) ?
C13 B1 P2 . . 119.12(11) ?
Cl1 B1 P2 . . 96.06(7) ?
C33 B2 C45 . . 109.94(12) ?
C33 B2 Cl1 . . 105.14(11) ?
C45 B2 Cl1 . . 113.03(11) ?
C33 B2 P1 . . 113.44(11) ?
C45 B2 P1 . . 118.79(11) ?
Cl1 B2 P1 . . 94.91(7) ?
B2 Cl1 B1 . . 101.30(7) ?
C21 P1 C27 . . 106.76(7) ?
C21 P1 C14 . . 107.20(7) ?
C27 P1 C14 . . 107.43(7) ?
C21 P1 B2 . . 115.72(7) ?
C27 P1 B2 . . 108.12(7) ?
C14 P1 B2 . . 111.25(7) ?
C53 P2 C59 . . 107.27(8) ?
C53 P2 C46 . . 108.70(8) ?
C59 P2 C46 . . 106.08(7) ?
C53 P2 B1 . . 105.89(8) ?
C59 P2 B1 . . 117.60(7) ?
C46 P2 B1 . . 111.02(7) ?
C2 C1 C6 . . 118.04(15) ?
C2 C1 B1 . . 123.44(15) ?
C6 C1 B1 . . 118.47(14) ?
C3 C2 C1 . . 121.30(18) ?
C3 C2 H2 . . 119.300000 ?
C1 C2 H2 . . 119.300000 ?
C4 C3 C2 . . 119.88(18) ?
C4 C3 H3 . . 120.100000 ?
C2 C3 H3 . . 120.100000 ?
C5 C4 C3 . . 120.02(18) ?
C5 C4 H4 . . 120.000000 ?
C3 C4 H4 . . 120.000000 ?
C4 C5 C6 . . 120.84(18) ?
C4 C5 H5 . . 119.600000 ?
C6 C5 H5 . . 119.600000 ?
C5 C6 C1 . . 119.89(16) ?
C5 C6 C7 . . 120.75(15) ?
C1 C6 C7 . . 119.35(14) ?
C8 C7 C12 . . 118.37(15) ?
C8 C7 C6 . . 120.89(15) ?
C12 C7 C6 . . 120.73(14) ?
C9 C8 C7 . . 121.47(16) ?
C9 C8 H8 . . 119.300000 ?
C7 C8 H8 . . 119.300000 ?
C8 C9 C10 . . 120.06(15) ?
C8 C9 H9 . . 120.000000 ?
C10 C9 H9 . . 120.000000 ?
C11 C10 C9 . . 119.55(16) ?
C11 C10 H10 . . 120.200000 ?
C9 C10 H10 . . 120.200000 ?
C10 C11 C12 . . 121.32(16) ?
C10 C11 H11 . . 119.300000 ?
C12 C11 H11 . . 119.300000 ?
C11 C12 C7 . . 119.21(14) ?
C11 C12 C13 . . 120.21(13) ?
C7 C12 C13 . . 120.42(14) ?
C14 C13 C12 . . 119.35(13) ?
C14 C13 B1 . . 129.94(13) ?
C12 C13 B1 . . 110.31(12) ?
C13 C14 C15 . . 122.03(13) ?
C13 C14 P1 . . 122.09(11) ?
C15 C14 P1 . . 115.68(10) ?
C20 C15 C16 . . 118.51(14) ?
C20 C15 C14 . . 122.67(13) ?
C16 C15 C14 . . 118.74(13) ?
C17 C16 C15 . . 120.74(15) ?
C17 C16 H16 . . 119.600000 ?
C15 C16 H16 . . 119.600000 ?
C18 C17 C16 . . 119.99(16) ?
C18 C17 H17 . . 120.000000 ?
C16 C17 H17 . . 120.000000 ?
C17 C18 C19 . . 119.86(15) ?
C17 C18 H18 . . 120.100000 ?
C19 C18 H18 . . 120.100000 ?
C20 C19 C18 . . 120.31(16) ?
C20 C19 H19 . . 119.800000 ?
C18 C19 H19 . . 119.800000 ?
C19 C20 C15 . . 120.59(15) ?
C19 C20 H20 . . 119.700000 ?
C15 C20 H20 . . 119.700000 ?
C26 C21 C22 . . 119.39(14) ?
C26 C21 P1 . . 118.25(11) ?
C22 C21 P1 . . 121.89(12) ?
C23 C22 C21 . . 119.77(15) ?
C23 C22 H22 . . 120.100000 ?
C21 C22 H22 . . 120.100000 ?
C24 C23 C22 . . 120.41(15) ?
C24 C23 H23 . . 119.800000 ?
C22 C23 H23 . . 119.800000 ?
C23 C24 C25 . . 120.08(16) ?
C23 C24 H24 . . 120.000000 ?
C25 C24 H24 . . 120.000000 ?
C26 C25 C24 . . 119.91(16) ?
C26 C25 H25 . . 120.000000 ?
C24 C25 H25 . . 120.000000 ?
C25 C26 C21 . . 120.42(15) ?
C25 C26 H26 . . 119.800000 ?
C21 C26 H26 . . 119.800000 ?
C28 C27 C32 . . 119.36(15) ?
C28 C27 P1 . . 120.42(12) ?
C32 C27 P1 . . 120.15(13) ?
C29 C28 C27 . . 120.23(16) ?
C29 C28 H28 . . 119.900000 ?
C27 C28 H28 . . 119.900000 ?
C30 C29 C28 . . 120.17(19) ?
C30 C29 H29 . . 119.900000 ?
C28 C29 H29 . . 119.900000 ?
C31 C30 C29 . . 120.10(17) ?
C31 C30 H30 . . 119.900000 ?
C29 C30 H30 . . 119.900000 ?
C30 C31 C32 . . 120.38(17) ?
C30 C31 H31 . . 119.800000 ?
C32 C31 H31 . . 119.800000 ?
C31 C32 C27 . . 119.74(18) ?
C31 C32 H32 . . 120.100000 ?
C27 C32 H32 . . 120.100000 ?
C34 C33 C38 . . 118.10(14) ?
C34 C33 B2 . . 123.26(14) ?
C38 C33 B2 . . 118.59(14) ?
C35 C34 C33 . . 121.63(17) ?
C35 C34 H34 . . 119.200000 ?
C33 C34 H34 . . 119.200000 ?
C36 C35 C34 . . 119.74(17) ?
C36 C35 H35 . . 120.100000 ?
C34 C35 H35 . . 120.100000 ?
C35 C36 C37 . . 119.90(16) ?
C35 C36 H36 . . 120.000000 ?
C37 C36 H36 . . 120.000000 ?
C36 C37 C38 . . 121.11(17) ?
C36 C37 H37 . . 119.400000 ?
C38 C37 H37 . . 119.400000 ?
C37 C38 C33 . . 119.50(16) ?
C37 C38 C39 . . 120.62(15) ?
C33 C38 C39 . . 119.86(14) ?
C40 C39 C44 . . 118.79(15) ?
C40 C39 C38 . . 120.50(14) ?
C44 C39 C38 . . 120.68(14) ?
C41 C40 C39 . . 121.47(15) ?
C41 C40 H40 . . 119.300000 ?
C39 C40 H40 . . 119.300000 ?
C40 C41 C42 . . 119.76(16) ?
C40 C41 H41 . . 120.100000 ?
C42 C41 H41 . . 120.100000 ?
C43 C42 C41 . . 119.52(16) ?
C43 C42 H42 . . 120.200000 ?
C41 C42 H42 . . 120.200000 ?
C42 C43 C44 . . 121.54(15) ?
C42 C43 H43 . . 119.200000 ?
C44 C43 H43 . . 119.200000 ?
C43 C44 C39 . . 118.84(14) ?
C43 C44 C45 . . 120.58(13) ?
C39 C44 C45 . . 120.42(14) ?
C46 C45 C44 . . 118.84(14) ?
C46 C45 B2 . . 129.69(14) ?
C44 C45 B2 . . 111.00(12) ?
C45 C46 C47 . . 123.56(14) ?
C45 C46 P2 . . 122.39(12) ?
C47 C46 P2 . . 113.94(11) ?
C48 C47 C52 . . 118.70(18) ?
C48 C47 C46 . . 122.25(16) ?
C52 C47 C46 . . 119.05(18) ?
C47 C48 C49 . . 121.0(2) ?
C47 C48 H48 . . 119.500000 ?
C49 C48 H48 . . 119.500000 ?
C50 C49 C48 . . 120.2(3) ?
C50 C49 H49 . . 119.900000 ?
C48 C49 H49 . . 119.900000 ?
C51 C50 C49 . . 119.8(2) ?
C51 C50 H50 . . 120.100000 ?
C49 C50 H50 . . 120.100000 ?
C50 C51 C52 . . 120.9(2) ?
C50 C51 H51 . . 119.500000 ?
C52 C51 H51 . . 119.500000 ?
C47 C52 C51 . . 119.4(2) ?
C47 C52 H52 . . 120.300000 ?
C51 C52 H52 . . 120.300000 ?
C58 C53 C54 . . 119.84(16) ?
C58 C53 P2 . . 119.72(13) ?
C54 C53 P2 . . 119.94(13) ?
C55 C54 C53 . . 119.91(19) ?
C55 C54 H54 . . 120.000000 ?
C53 C54 H54 . . 120.000000 ?
C54 C55 C56 . . 119.7(2) ?
C54 C55 H55 . . 120.100000 ?
C56 C55 H55 . . 120.100000 ?
C57 C56 C55 . . 120.52(18) ?
C57 C56 H56 . . 119.700000 ?
C55 C56 H56 . . 119.700000 ?
C56 C57 C58 . . 120.3(2) ?
C56 C57 H57 . . 119.800000 ?
C58 C57 H57 . . 119.800000 ?
C57 C58 C53 . . 119.66(19) ?
C57 C58 H58 . . 120.200000 ?
C53 C58 H58 . . 120.200000 ?
C64 C59 C60 . . 118.90(16) ?
C64 C59 P2 . . 118.52(13) ?
C60 C59 P2 . . 122.03(13) ?
C61 C60 C59 . . 120.20(19) ?
C61 C60 H60 . . 119.900000 ?
C59 C60 H60 . . 119.900000 ?
C62 C61 C60 . . 120.4(2) ?
C62 C61 H61 . . 119.800000 ?
C60 C61 H61 . . 119.800000 ?
C63 C62 C61 . . 119.73(19) ?
C63 C62 H62 . . 120.100000 ?
C61 C62 H62 . . 120.100000 ?
C62 C63 C64 . . 120.4(2) ?
C62 C63 H63 . . 119.800000 ?
C64 C63 H63 . . 119.800000 ?
C59 C64 C63 . . 120.3(2) ?
C59 C64 H64 . . 119.800000 ?
C63 C64 H64 . . 119.800000 ?
O6 S3 O5 . . 119.4(2) ?
O6 S3 N2 . . 115.7(3) ?
O5 S3 N2 . . 107.35(19) ?
O6 S3 C67 . . 105.3(4) ?
O5 S3 C67 . . 101.2(2) ?
N2 S3 C67 . . 106.2(2) ?
O7 S4 O8 . . 119.8(3) ?
O7 S4 N2 . . 110.5(3) ?
O8 S4 N2 . . 115.3(2) ?
O7 S4 C68 . . 102.7(3) ?
O8 S4 C68 . . 106.1(4) ?
N2 S4 C68 . . 99.2(3) ?
S4 N2 S3 . . 126.6(2) ?
F7 C67 F9 . . 109.5(5) ?
F7 C67 F8 . . 108.5(5) ?
F9 C67 F8 . . 105.5(5) ?
F7 C67 S3 . . 111.9(5) ?
F9 C67 S3 . . 112.3(4) ?
F8 C67 S3 . . 108.8(4) ?
F10 C68 F12 . . 110.2(10) ?
F10 C68 F11 . . 108.3(8) ?
F12 C68 F11 . . 105.0(6) ?
F10 C68 S4 . . 114.4(5) ?
F12 C68 S4 . . 112.3(8) ?
F11 C68 S4 . . 106.0(7) ?
O2 S1 O1 . . 101.8(3) ?
O2 S1 N1 . . 136.6(3) ?
O1 S1 N1 . . 105.5(3) ?
O2 S1 C65 . . 105.9(6) ?
O1 S1 C65 . . 104.6(5) ?
N1 S1 C65 . . 99.1(6) ?
O4 S2 O3 . . 132.7(4) ?
O4 S2 N1 . . 86.6(3) ?
O3 S2 N1 . . 117.9(3) ?
O4 S2 C66 . . 104.9(5) ?
O3 S2 C66 . . 104.6(4) ?
N1 S2 C66 . . 107.8(4) ?
S2 N1 S1 . . 126.0(3) ?
F1 C65 F3 . . 115.4(14) ?
F1 C65 F2 . . 111.2(11) ?
F3 C65 F2 . . 101.2(11) ?
F1 C65 S1 . . 100.3(9) ?
F3 C65 S1 . . 117.9(10) ?
F2 C65 S1 . . 111.3(10) ?
F5 C66 F4 . . 114.1(7) ?
F5 C66 F6 . . 100.3(8) ?
F4 C66 F6 . . 102.9(7) ?
F5 C66 S2 . . 106.3(6) ?
F4 C66 S2 . . 117.4(8) ?
F6 C66 S2 . . 114.7(6) ?
F13 C70 C71 . . 122.5(4) ?
F13 C70 C75 . . 117.5(4) ?
C71 C70 C75 . . 120.000000 ?
C72 C71 C70 . . 120.000000 ?
C72 C71 H71 . . 120.000000 ?
C70 C71 H71 . . 120.000000 ?
C71 C72 C73 . . 120.000000 ?
C71 C72 H72 . . 120.000000 ?
C73 C72 H72 . . 120.000000 ?
C74 C73 C72 . . 120.000000 ?
C74 C73 H73 . . 120.000000 ?
C72 C73 H73 . . 120.000000 ?
C73 C74 C75 . . 120.000000 ?
C73 C74 H74 . . 120.000000 ?
C75 C74 H74 . . 120.000000 ?
C74 C75 C70 . . 120.000000 ?
C74 C75 H75 . . 120.000000 ?
C70 C75 H75 . . 120.000000 ?

loop_
_geom_bond_atom_site_label_1
_geom_bond_atom_site_label_2
_geom_bond_site_symmetry_2
_geom_bond_distance
_geom_bond_publ_flag
B1 C1 . 1.592(2) ?
B1 C13 . 1.603(2) ?
B1 Cl1 . 1.9599(17) ?
B1 P2 . 1.9958(18) ?
B2 C33 . 1.600(2) ?
B2 C45 . 1.604(2) ?
B2 Cl1 . 1.9548(18) ?
B2 P1 . 1.9986(17) ?
P1 C21 . 1.8019(15) ?
P1 C27 . 1.8103(16) ?
P1 C14 . 1.8200(14) ?
P2 C53 . 1.8005(16) ?
P2 C59 . 1.8072(16) ?
P2 C46 . 1.8169(16) ?
C1 C2 . 1.401(2) ?
C1 C6 . 1.405(2) ?
C2 C3 . 1.391(3) ?
C2 H2 . 0.950000 ?
C3 C4 . 1.381(3) ?
C3 H3 . 0.950000 ?
C4 C5 . 1.376(3) ?
C4 H4 . 0.950000 ?
C5 C6 . 1.401(2) ?
C5 H5 . 0.950000 ?
C6 C7 . 1.476(2) ?
C7 C8 . 1.406(2) ?
C7 C12 . 1.408(2) ?
C8 C9 . 1.377(3) ?
C8 H8 . 0.950000 ?
C9 C10 . 1.386(3) ?
C9 H9 . 0.950000 ?
C10 C11 . 1.385(2) ?
C10 H10 . 0.950000 ?
C11 C12 . 1.398(2) ?
C11 H11 . 0.950000 ?
C12 C13 . 1.4970(19) ?
C13 C14 . 1.356(2) ?
C14 C15 . 1.5026(19) ?
C15 C20 . 1.398(2) ?
C15 C16 . 1.401(2) ?
C16 C17 . 1.391(2) ?
C16 H16 . 0.950000 ?
C17 C18 . 1.387(3) ?
C17 H17 . 0.950000 ?
C18 C19 . 1.388(3) ?
C18 H18 . 0.950000 ?
C19 C20 . 1.388(2) ?
C19 H19 . 0.950000 ?
C20 H20 . 0.950000 ?
C21 C26 . 1.399(2) ?
C21 C22 . 1.400(2) ?
C22 C23 . 1.389(2) ?
C22 H22 . 0.950000 ?
C23 C24 . 1.386(3) ?
C23 H23 . 0.950000 ?
C24 C25 . 1.393(2) ?
C24 H24 . 0.950000 ?
C25 C26 . 1.383(2) ?
C25 H25 . 0.950000 ?
C26 H26 . 0.950000 ?
C27 C28 . 1.397(2) ?
C27 C32 . 1.398(2) ?
C28 C29 . 1.390(2) ?
C28 H28 . 0.950000 ?
C29 C30 . 1.385(3) ?
C29 H29 . 0.950000 ?
C30 C31 . 1.381(3) ?
C30 H30 . 0.950000 ?
C31 C32 . 1.397(3) ?
C31 H31 . 0.950000 ?
C32 H32 . 0.950000 ?
C33 C34 . 1.402(2) ?
C33 C38 . 1.410(2) ?
C34 C35 . 1.393(2) ?
C34 H34 . 0.950000 ?
C35 C36 . 1.379(3) ?
C35 H35 . 0.950000 ?
C36 C37 . 1.386(3) ?
C36 H36 . 0.950000 ?
C37 C38 . 1.401(2) ?
C37 H37 . 0.950000 ?
C38 C39 . 1.479(2) ?
C39 C40 . 1.400(2) ?
C39 C44 . 1.408(2) ?
C40 C41 . 1.380(3) ?
C40 H40 . 0.950000 ?
C41 C42 . 1.391(2) ?
C41 H41 . 0.950000 ?
C42 C43 . 1.382(2) ?
C42 H42 . 0.950000 ?
C43 C44 . 1.398(2) ?
C43 H43 . 0.950000 ?
C44 C45 . 1.495(2) ?
C45 C46 . 1.360(2) ?
C46 C47 . 1.506(2) ?
C47 C48 . 1.392(3) ?
C47 C52 . 1.394(3) ?
C48 C49 . 1.394(3) ?
C48 H48 . 0.950000 ?
C49 C50 . 1.372(4) ?
C49 H49 . 0.950000 ?
C50 C51 . 1.371(5) ?
C50 H50 . 0.950000 ?
C51 C52 . 1.410(3) ?
C51 H51 . 0.950000 ?
C52 H52 . 0.950000 ?
C53 C58 . 1.397(2) ?
C53 C54 . 1.398(2) ?
C54 C55 . 1.387(3) ?
C54 H54 . 0.950000 ?
C55 C56 . 1.388(4) ?
C55 H55 . 0.950000 ?
C56 C57 . 1.381(4) ?
C56 H56 . 0.950000 ?
C57 C58 . 1.384(3) ?
C57 H57 . 0.950000 ?
C58 H58 . 0.950000 ?
C59 C64 . 1.387(2) ?
C59 C60 . 1.394(2) ?
C60 C61 . 1.387(3) ?
C60 H60 . 0.950000 ?
C61 C62 . 1.378(4) ?
C61 H61 . 0.950000 ?
C62 C63 . 1.375(4) ?
C62 H62 . 0.950000 ?
C63 C64 . 1.391(3) ?
C63 H63 . 0.950000 ?
C64 H64 . 0.950000 ?
S3 O6 . 1.413(4) ?
S3 O5 . 1.418(3) ?
S3 N2 . 1.576(4) ?
S3 C67 . 1.827(7) ?
S4 O7 . 1.401(3) ?
S4 O8 . 1.422(4) ?
S4 N2 . 1.570(4) ?
S4 C68 . 1.812(10) ?
F7 C67 . 1.255(7) ?
F8 C67 . 1.364(7) ?
F9 C67 . 1.357(6) ?
F10 C68 . 1.300(13) ?
F11 C68 . 1.376(7) ?
F12 C68 . 1.326(8) ?
S1 O2 . 1.358(9) ?
S1 O1 . 1.437(3) ?
S1 N1 . 1.598(5) ?
S1 C65 . 1.795(14) ?
S2 O4 . 1.337(9) ?
S2 O3 . 1.424(4) ?
S2 N1 . 1.573(4) ?
S2 C66 . 1.894(8) ?
F1 C65 . 1.228(18) ?
F2 C65 . 1.381(16) ?
F3 C65 . 1.328(18) ?
F4 C66 . 1.306(9) ?
F5 C66 . 1.304(12) ?
F6 C66 . 1.451(14) ?
F13 C70 . 1.344(16) ?
C70 C71 . 1.390000 ?
C70 C75 . 1.390000 ?
C71 C72 . 1.390000 ?
C71 H71 . 0.950000 ?
C72 C73 . 1.390000 ?
C72 H72 . 0.950000 ?
C73 C74 . 1.390000 ?
C73 H73 . 0.950000 ?
C74 C75 . 1.390000 ?
C74 H74 . 0.950000 ?
C75 H75 . 0.950000 ?

loop_
_geom_torsion_atom_site_label_1
_geom_torsion_atom_site_label_2
_geom_torsion_atom_site_label_3
_geom_torsion_atom_site_label_4
_geom_torsion_site_symmetry_1
_geom_torsion_site_symmetry_2
_geom_torsion_site_symmetry_3
_geom_torsion_site_symmetry_4
_geom_torsion
_geom_torsion_publ_flag
C13 B1 C1 C2 . . . . 146.52(15) ?
Cl1 B1 C1 C2 . . . . 25.93(18) ?
P2 B1 C1 C2 . . . . -77.32(17) ?
C13 B1 C1 C6 . . . . -30.98(19) ?
Cl1 B1 C1 C6 . . . . -151.57(12) ?
P2 B1 C1 C6 . . . . 105.18(14) ?
C6 C1 C2 C3 . . . . 0.9(2) ?
B1 C1 C2 C3 . . . . -176.60(16) ?
C1 C2 C3 C4 . . . . 0.3(3) ?
C2 C3 C4 C5 . . . . -0.6(3) ?
C3 C4 C5 C6 . . . . -0.3(3) ?
C4 C5 C6 C1 . . . . 1.6(3) ?
C4 C5 C6 C7 . . . . -177.35(16) ?
C2 C1 C6 C5 . . . . -1.8(2) ?
B1 C1 C6 C5 . . . . 175.79(14) ?
C2 C1 C6 C7 . . . . 177.11(14) ?
B1 C1 C6 C7 . . . . -5.2(2) ?
C5 C6 C7 C8 . . . . 24.8(2) ?
C1 C6 C7 C8 . . . . -154.14(15) ?
C5 C6 C7 C12 . . . . -156.28(15) ?
C1 C6 C7 C12 . . . . 24.8(2) ?
C12 C7 C8 C9 . . . . -1.4(2) ?
C6 C7 C8 C9 . . . . 177.51(15) ?
C7 C8 C9 C10 . . . . 1.2(3) ?
C8 C9 C10 C11 . . . . -0.4(3) ?
C9 C10 C11 C12 . . . . -0.3(2) ?
C10 C11 C12 C7 . . . . 0.0(2) ?
C10 C11 C12 C13 . . . . -175.38(14) ?
C8 C7 C12 C11 . . . . 0.8(2) ?
C6 C7 C12 C11 . . . . -178.14(14) ?
C8 C7 C12 C13 . . . . 176.18(13) ?
C6 C7 C12 C13 . . . . -2.7(2) ?
C11 C12 C13 C14 . . . . -45.5(2) ?
C7 C12 C13 C14 . . . . 139.15(15) ?
C11 C12 C13 B1 . . . . 141.08(14) ?
C7 C12 C13 B1 . . . . -34.26(18) ?
C1 B1 C13 C14 . . . . -123.51(17) ?
Cl1 B1 C13 C14 . . . . -7.6(2) ?
P2 B1 C13 C14 . . . . 103.30(17) ?
C1 B1 C13 C12 . . . . 49.00(16) ?
Cl1 B1 C13 C12 . . . . 164.95(10) ?
P2 B1 C13 C12 . . . . -84.19(14) ?
C12 C13 C14 C15 . . . . -11.7(2) ?
B1 C13 C14 C15 . . . . 160.19(15) ?
C12 C13 C14 P1 . . . . 173.65(11) ?
B1 C13 C14 P1 . . . . -14.4(2) ?
C21 P1 C14 C13 . . . . -141.70(13) ?
C27 P1 C14 C13 . . . . 103.87(13) ?
B2 P1 C14 C13 . . . . -14.28(15) ?
C21 P1 C14 C15 . . . . 43.38(13) ?
C27 P1 C14 C15 . . . . -71.05(12) ?
B2 P1 C14 C15 . . . . 170.80(11) ?
C13 C14 C15 C20 . . . . 117.00(17) ?
P1 C14 C15 C20 . . . . -68.07(17) ?
C13 C14 C15 C16 . . . . -59.6(2) ?
P1 C14 C15 C16 . . . . 115.37(13) ?
C20 C15 C16 C17 . . . . 0.2(2) ?
C14 C15 C16 C17 . . . . 176.86(14) ?
C15 C16 C17 C18 . . . . -0.6(2) ?
C16 C17 C18 C19 . . . . 0.3(3) ?
C17 C18 C19 C20 . . . . 0.5(3) ?
C18 C19 C20 C15 . . . . -1.0(2) ?
C16 C15 C20 C19 . . . . 0.7(2) ?
C14 C15 C20 C19 . . . . -175.91(14) ?
C27 P1 C21 C26 . . . . -172.58(12) ?
C14 P1 C21 C26 . . . . 72.54(13) ?
B2 P1 C21 C26 . . . . -52.22(14) ?
C27 P1 C21 C22 . . . . 15.30(14) ?
C14 P1 C21 C22 . . . . -99.57(13) ?
B2 P1 C21 C22 . . . . 135.67(12) ?
C26 C21 C22 C23 . . . . 0.3(2) ?
P1 C21 C22 C23 . . . . 172.30(12) ?
C21 C22 C23 C24 . . . . -0.5(2) ?
C22 C23 C24 C25 . . . . 0.5(3) ?
C23 C24 C25 C26 . . . . -0.3(2) ?
C24 C25 C26 C21 . . . . 0.1(2) ?
C22 C21 C26 C25 . . . . -0.1(2) ?
P1 C21 C26 C25 . . . . -172.39(12) ?
C21 P1 C27 C28 . . . . -131.74(13) ?
C14 P1 C27 C28 . . . . -17.02(15) ?
B2 P1 C27 C28 . . . . 103.14(13) ?
C21 P1 C27 C32 . . . . 51.26(14) ?
C14 P1 C27 C32 . . . . 165.98(13) ?
B2 P1 C27 C32 . . . . -73.86(14) ?
C32 C27 C28 C29 . . . . -1.8(2) ?
P1 C27 C28 C29 . . . . -178.78(13) ?
C27 C28 C29 C30 . . . . 1.1(3) ?
C28 C29 C30 C31 . . . . 0.4(3) ?
C29 C30 C31 C32 . . . . -1.1(3) ?
C30 C31 C32 C27 . . . . 0.4(3) ?
C28 C27 C32 C31 . . . . 1.0(2) ?
P1 C27 C32 C31 . . . . 178.08(14) ?
C45 B2 C33 C34 . . . . 147.89(15) ?
Cl1 B2 C33 C34 . . . . 25.94(18) ?
P1 B2 C33 C34 . . . . -76.41(18) ?
C45 B2 C33 C38 . . . . -29.63(19) ?
Cl1 B2 C33 C38 . . . . -151.58(12) ?
P1 B2 C33 C38 . . . . 106.06(15) ?
C38 C33 C34 C35 . . . . 0.0(3) ?
B2 C33 C34 C35 . . . . -177.51(16) ?
C33 C34 C35 C36 . . . . 0.7(3) ?
C34 C35 C36 C37 . . . . -0.3(3) ?
C35 C36 C37 C38 . . . . -0.8(3) ?
C36 C37 C38 C33 . . . . 1.6(3) ?
C36 C37 C38 C39 . . . . -176.98(18) ?
C34 C33 C38 C37 . . . . -1.2(2) ?
B2 C33 C38 C37 . . . . 176.47(15) ?
C34 C33 C38 C39 . . . . 177.42(15) ?
B2 C33 C38 C39 . . . . -4.9(2) ?
C37 C38 C39 C40 . . . . 22.8(2) ?
C33 C38 C39 C40 . . . . -155.77(15) ?
C37 C38 C39 C44 . . . . -159.11(16) ?
C33 C38 C39 C44 . . . . 22.3(2) ?
C44 C39 C40 C41 . . . . -2.2(2) ?
C38 C39 C40 C41 . . . . 175.94(15) ?
C39 C40 C41 C42 . . . . -0.1(3) ?
C40 C41 C42 C43 . . . . 1.9(3) ?
C41 C42 C43 C44 . . . . -1.4(2) ?
C42 C43 C44 C39 . . . . -0.9(2) ?
C42 C43 C44 C45 . . . . -176.48(14) ?
C40 C39 C44 C43 . . . . 2.7(2) ?
C38 C39 C44 C43 . . . . -175.43(14) ?
C40 C39 C44 C45 . . . . 178.21(14) ?
C38 C39 C44 C45 . . . . 0.1(2) ?
C43 C44 C45 C46 . . . . -47.3(2) ?
C39 C44 C45 C46 . . . . 137.19(15) ?
C43 C44 C45 B2 . . . . 139.78(14) ?
C39 C44 C45 B2 . . . . -35.69(18) ?
C33 B2 C45 C46 . . . . -123.65(16) ?
Cl1 B2 C45 C46 . . . . -6.5(2) ?
P1 B2 C45 C46 . . . . 103.34(17) ?
C33 B2 C45 C44 . . . . 48.25(16) ?
Cl1 B2 C45 C44 . . . . 165.38(10) ?
P1 B2 C45 C44 . . . . -84.77(14) ?
C44 C45 C46 C47 . . . . -10.2(2) ?
B2 C45 C46 C47 . . . . 161.12(16) ?
C44 C45 C46 P2 . . . . 173.84(11) ?
B2 C45 C46 P2 . . . . -14.8(2) ?
C53 P2 C46 C45 . . . . 101.90(14) ?
C59 P2 C46 C45 . . . . -143.03(13) ?
B1 P2 C46 C45 . . . . -14.18(15) ?
C53 P2 C46 C47 . . . . -74.38(14) ?
C59 P2 C46 C47 . . . . 40.69(14) ?
B1 P2 C46 C47 . . . . 169.54(12) ?
C45 C46 C47 C48 . . . . 106.8(2) ?
P2 C46 C47 C48 . . . . -76.9(2) ?
C45 C46 C47 C52 . . . . -73.5(2) ?
P2 C46 C47 C52 . . . . 102.76(16) ?
C52 C47 C48 C49 . . . . 1.5(3) ?
C46 C47 C48 C49 . . . . -178.81(19) ?
C47 C48 C49 C50 . . . . -1.3(4) ?
C48 C49 C50 C51 . . . . 0.3(4) ?
C49 C50 C51 C52 . . . . 0.5(4) ?
C48 C47 C52 C51 . . . . -0.7(3) ?
C46 C47 C52 C51 . . . . 179.57(17) ?
C50 C51 C52 C47 . . . . -0.2(3) ?
C59 P2 C53 C58 . . . . 46.78(16) ?
C46 P2 C53 C58 . . . . 161.07(14) ?
B1 P2 C53 C58 . . . . -79.59(15) ?
C59 P2 C53 C54 . . . . -141.28(14) ?
C46 P2 C53 C54 . . . . -26.99(16) ?
B1 P2 C53 C54 . . . . 92.35(15) ?
C58 C53 C54 C55 . . . . 0.2(3) ?
P2 C53 C54 C55 . . . . -171.72(15) ?
C53 C54 C55 C56 . . . . 0.4(3) ?
C54 C55 C56 C57 . . . . -1.0(3) ?
C55 C56 C57 C58 . . . . 1.0(3) ?
C56 C57 C58 C53 . . . . -0.3(3) ?
C54 C53 C58 C57 . . . . -0.3(3) ?
P2 C53 C58 C57 . . . . 171.69(14) ?
C53 P2 C59 C64 . . . . -167.56(14) ?
C46 P2 C59 C64 . . . . 76.40(15) ?
B1 P2 C59 C64 . . . . -48.48(16) ?
C53 P2 C59 C60 . . . . 21.07(17) ?
C46 P2 C59 C60 . . . . -94.97(16) ?
B1 P2 C59 C60 . . . . 140.15(15) ?
C64 C59 C60 C61 . . . . 0.8(3) ?
P2 C59 C60 C61 . . . . 172.15(17) ?
C59 C60 C61 C62 . . . . -1.7(3) ?
C60 C61 C62 C63 . . . . 1.5(4) ?
C61 C62 C63 C64 . . . . -0.4(3) ?
C60 C59 C64 C63 . . . . 0.3(3) ?
P2 C59 C64 C63 . . . . -171.31(16) ?
C62 C63 C64 C59 . . . . -0.6(3) ?
O7 S4 N2 S3 . . . . -136.2(3) ?
O8 S4 N2 S3 . . . . 3.5(5) ?
C68 S4 N2 S3 . . . . 116.4(4) ?
O6 S3 N2 S4 . . . . 29.4(4) ?
O5 S3 N2 S4 . . . . 165.5(3) ?
C67 S3 N2 S4 . . . . -87.0(3) ?
O6 S3 C67 F7 . . . . 72.2(5) ?
O5 S3 C67 F7 . . . . -52.7(5) ?
N2 S3 C67 F7 . . . . -164.6(4) ?
O6 S3 C67 F9 . . . . -51.5(5) ?
O5 S3 C67 F9 . . . . -176.4(4) ?
N2 S3 C67 F9 . . . . 71.7(5) ?
O6 S3 C67 F8 . . . . -167.9(4) ?
O5 S3 C67 F8 . . . . 67.2(4) ?
N2 S3 C67 F8 . . . . -44.7(4) ?
O7 S4 C68 F10 . . . . -46.1(6) ?
O8 S4 C68 F10 . . . . -172.6(5) ?
N2 S4 C68 F10 . . . . 67.6(6) ?
O7 S4 C68 F12 . . . . -172.6(7) ?
O8 S4 C68 F12 . . . . 60.8(8) ?
N2 S4 C68 F12 . . . . -59.0(8) ?
O7 S4 C68 F11 . . . . 73.2(6) ?
O8 S4 C68 F11 . . . . -53.4(6) ?
N2 S4 C68 F11 . . . . -173.2(5) ?
O4 S2 N1 S1 . . . . -154.4(5) ?
O3 S2 N1 S1 . . . . -16.9(5) ?
C66 S2 N1 S1 . . . . 101.1(5) ?
O2 S1 N1 S2 . . . . -37.3(7) ?
O1 S1 N1 S2 . . . . -164.2(3) ?
C65 S1 N1 S2 . . . . 87.8(6) ?
O2 S1 C65 F1 . . . . -72.8(9) ?
O1 S1 C65 F1 . . . . 34.3(10) ?
N1 S1 C65 F1 . . . . 143.0(8) ?
O2 S1 C65 F3 . . . . 53.3(14) ?
O1 S1 C65 F3 . . . . 160.4(12) ?
N1 S1 C65 F3 . . . . -90.9(13) ?
O2 S1 C65 F2 . . . . 169.5(8) ?
O1 S1 C65 F2 . . . . -83.4(10) ?
N1 S1 C65 F2 . . . . 25.3(10) ?
O4 S2 C66 F5 . . . . -63.2(8) ?
O3 S2 C66 F5 . . . . 154.2(7) ?
N1 S2 C66 F5 . . . . 28.0(9) ?
O4 S2 C66 F4 . . . . 167.6(8) ?
O3 S2 C66 F4 . . . . 25.0(9) ?
N1 S2 C66 F4 . . . . -101.2(8) ?
O4 S2 C66 F6 . . . . 46.6(7) ?
O3 S2 C66 F6 . . . . -96.0(6) ?
N1 S2 C66 F6 . . . . 137.8(6) ?
F13 C70 C71 C72 . . . . -179.2(6) ?
C75 C70 C71 C72 . . . . 0.000000 ?
C70 C71 C72 C73 . . . . 0.000000 ?
C71 C72 C73 C74 . . . . 0.000000 ?
C72 C73 C74 C75 . . . . 0.000000 ?
C73 C74 C75 C70 . . . . 0.000000 ?
F13 C70 C75 C74 . . . . 179.2(5) ?
C71 C70 C75 C74 . . . . 0.000000 ?
